data_2005643
loop_
_publ_author_name
'Feng, Y.-L.'
'Liu, S.-X.'

_publ_section_title
;Chloro[<i>N</i>,<i>N</i>'-ethylenebis(3-imino-1-phenyl-1-butanonato-<i>N</i>,<i>O</i>)]manganese(III),
 [MnCl(C~22~H~22~N~2~O~2~)]
;
_journal_issue 11
_journal_name_full 'Acta Crystallographica Section C'
_journal_page_first 2768
_journal_page_last 2770
_journal_paper_doi 10.1107/S0108270196006579
_journal_volume 52
_journal_year 1996
_chemical_formula_iupac '[Mn Cl (C22 H22 N2 O2)]'
_chemical_formula_sum 'C22 H22 Cl Mn N2 O2'
_chemical_formula_weight 436.82
_space_group_IT_number 2
_symmetry_cell_setting triclinic
_symmetry_space_group_name_Hall '-P 1'
_symmetry_space_group_name_H-M 'P -1'
_atom_type_scat_source IntTabIV
_cell_angle_alpha 93.43(2)
_cell_angle_beta 94.44(2)
_cell_angle_gamma 110.890(9)
_cell_formula_units_Z 2
_cell_length_a 10.914(2)
_cell_length_b 13.287(2)
_cell_length_c 7.317(2)
_cell_measurement_reflns_used 25
_cell_measurement_temperature 298
_cell_measurement_theta_max 15
_cell_measurement_theta_min 10
_cell_volume 984.0(4)
_diffrn_measurement_device 'Rigaku AFC-5R'
_diffrn_measurement_method \w/2\q
_diffrn_radiation_type MoK\a
_diffrn_radiation_wavelength 0.71069
_diffrn_reflns_av_R_equivalents 0.036
_diffrn_reflns_limit_h_max 13
_diffrn_reflns_limit_h_min 0
_diffrn_reflns_limit_k_max 16
_diffrn_reflns_limit_k_min -16
_diffrn_reflns_limit_l_max 9
_diffrn_reflns_limit_l_min -9
_diffrn_reflns_number 4107
_diffrn_reflns_theta_max 26.05
_diffrn_standards_decay_% +-1.7
_diffrn_standards_interval_count 150
_diffrn_standards_number 3
_exptl_absorpt_coefficient_mu 0.800
_exptl_absorpt_correction_T_max 0.946
_exptl_absorpt_correction_T_min 0.606
_exptl_absorpt_correction_type 'refdelf (DIFABS; Walker & Stuart, 1983)'
_exptl_crystal_colour red--brown
_exptl_crystal_density_diffrn 1.47
_exptl_crystal_density_method 'not measured'
_exptl_crystal_description flake
_exptl_crystal_size_max 0.40
_exptl_crystal_size_mid 0.30
_exptl_crystal_size_min 0.25
_refine_diff_density_max 0.29
_refine_diff_density_min -0.30
_refine_ls_extinction_method none
_refine_ls_goodness_of_fit_obs 1.172
_refine_ls_hydrogen_treatment noref
_refine_ls_number_parameters 254
_refine_ls_number_reflns 2227
_refine_ls_R_factor_obs 0.0446
_refine_ls_shift/esd_max 0.01
_refine_ls_structure_factor_coef F
_refine_ls_weighting_details 'w = 1/\s^2^(F)'
_refine_ls_weighting_scheme calc
_refine_ls_wR_factor_obs 0.0535
_reflns_number_observed 2227
_reflns_number_total 3892
_reflns_observed_criterion I>3\s(I)
_cod_data_source_file kh1098.cif
_cod_data_source_block kh1098a
_cod_depositor_comments
;
The following automatic conversions were performed:

'_refine_ls_weighting_scheme' value 'w = 1/\s^2^(F)' was changed to
'calc'. New tag '_refine_ls_weighting_details' was created. The value
of the new tag was set to 'w = 1/\s^2^(F)'.

Automatic conversion script
Id: cif_fix_values 3143 2015-03-26 13:38:13Z robertas 
;
_cod_original_cell_volume 984.0(3)
_cod_database_code 2005643

loop_
_symmetry_equiv_pos_as_xyz
x,y,z
-x,-y,-z

loop_
_atom_site_label
_atom_site_fract_x
_atom_site_fract_y
_atom_site_fract_z
_atom_site_B_iso_or_equiv
Mn(1) .31615(7) .22608(6) -.0444(1) 2.27(3)
Cl(1) .2030(1) .1233(1) .1934(2) 3.44(5)
O(1) .4874(3) .2247(3) .0128(5) 3.1(1)
O(2) .3690(3) .3638(3) .0877(4) 2.8(1)
N(1) .2751(4) .1041(3) -.2296(5) 2.3(1)
N(2) .1737(4) .2522(3) -.1901(5) 2.4(1)
C(1) .5435(5) .1628(4) -.0592(6) 2.3(2)
C(2) .4814(5) .0802(4) -.1924(7) 2.6(2)
C(3) .3511(5) .0517(4) -.2756(6) 2.4(2)
C(4) .3033(5) -.0418(4) -.4212(7) 3.3(2)
C(5) .1371(5) .0690(4) -.3090(7) 3.2(2)
C(6) .1047(5) .1665(4) -.3401(7) 3.5(2)
C(7) .1432(5) .3386(4) -.1748(7) 2.9(2)
C(8) .0372(7) .3508(5) -.3054(9) 5.3(3)
C(9) .2074(5) .4262(4) -.0393(7) 3.1(2)
C(10) .3119(4) .4341(4) .0846(6) 2.3(2)
C(11) .6835(5) .1925(4) .0159(6) 2.5(2)
C(12) .7568(5) .1281(4) -.0288(7) 3.0(2)
C(13) .8867(5) .1588(5) .0425(8) 3.7(2)
C(14) .9468(5) .2505(5) .1592(8) 3.7(2)
C(15) .8752(5) .3144(4) .2017(8) 3.6(2)
C(16) .7467(5) .2863(4) .1307(7) 3.2(2)
C(17) .3695(5) .5281(4) .2251(6) 2.5(2)
C(18) .4985(5) .5580(4) .3006(7) 3.0(2)
C(19) .5520(6) .6448(4) .4327(7) 3.8(2)
C(20) .4780(7) .7027(4) .4923(8) 4.4(2)
C(21) .3508(7) .6738(5) .4179(8) 4.9(3)
C(22) .2962(6) .5875(4) .2846(7) 3.8(2)
H(2) .5300 .0379 -.2330 3.2
H(4a) .2298 -.0972 -.3848 3.9
H(4b) .2791 -.0184 -.5339 3.9
H(4c) .3716 -.0691 -.4371 3.9
H(5a) .0811 .0272 -.2265 3.8
H(5b) .1254 .0266 -.4228 3.8
H(6a) .0122 .1488 -.3418 4.2
H(6b) .1319 .1915 -.4546 4.2
H(8a) .0285 .4182 -.2746 6.3
H(8b) .0602 .3481 -.4278 6.3
H(8c) -.0441 .2936 -.2965 6.3
H(9) .1755 .4840 -.0336 3.7
H(12) .7168 .0633 -.1083 3.6
H(13) .9356 .1151 .0097 4.4
H(14) 1.0359 .2700 .2099 4.4
H(15) .9159 .3788 .2817 4.3
H(16) .7000 .3322 .1607 3.8
H(18) .5508 .5186 .2616 3.7
H(19) .6412 .6648 .4831 4.6
H(20) .5152 .7620 .5840 5.3
H(21) .2989 .7133 .4581 5.9
H(22) .2074 .5687 .2333 4.5

loop_
_geom_angle_atom_site_label_1
_geom_angle_atom_site_label_2
_geom_angle_atom_site_label_3
_geom_angle
_geom_angle_publ_flag
O(1) Mn(1) N(1) 90.70(10) yes
O(1) Mn(1) N(2) 156.7(2) yes
O(1) Mn(1) Cl(1) 100.50(10) yes
O(2) Mn(1) O(1) 89.50(10) yes
O(2) Mn(1) N(1) 166.4(2) yes
O(2) Mn(1) N(2) 91.40(10) yes
O(2) Mn(1) Cl(1) 96.80(10) yes
N(1) Mn(1) N(2) 83.1(2) yes
N(1) Mn(1) Cl(1) 96.50(10) yes
N(2) Mn(1) Cl(1) 102.60(10) yes
C(1) O(1) Mn(1) 129.7(3) yes
C(10) O(2) Mn(1) 129.0(3) yes
C(3) N(1) C(5) 121.4(4) yes
C(3) N(1) Mn(1) 128.0(3) yes
C(5) N(1) Mn(1) 110.5(3) yes
C(7) N(2) C(6) 119.3(4) yes
C(7) N(2) Mn(1) 126.7(3) yes
C(6) N(2) Mn(1) 113.7(3) yes
O(1) C(1) C(2) 123.5(4) yes
O(1) C(1) C(11) 113.2(4) yes
C(2) C(1) C(11) 123.2(4) yes
C(1) C(2) C(3) 125.8(4) yes
N(1) C(3) C(2) 122.2(4) yes
N(1) C(3) C(4) 121.1(4) yes
C(2) C(3) C(4) 116.6(4) yes
N(1) C(5) C(6) 108.6(4) yes
N(2) C(6) C(5) 109.4(4) yes
N(2) C(7) C(9) 123.1(4) yes
N(2) C(7) C(8) 120.9(5) yes
C(9) C(7) C(8) 116.1(4) yes
C(10) C(9) C(7) 125.1(4) yes
O(2) C(10) C(9) 124.1(4) yes
O(2) C(10) C(17) 115.1(4) yes
C(9) C(10) C(17) 120.7(4) yes
C(16) C(11) C(12) 117.7(5) no
C(16) C(11) C(1) 120.5(4) no
C(12) C(11) C(1) 121.8(4) no
C(13) C(12) C(11) 120.0(5) no
C(14) C(13) C(12) 121.5(5) no
C(13) C(14) C(15) 118.5(5) no
C(16) C(15) C(14) 121.1(5) no
C(15) C(16) C(11) 121.2(5) no
C(18) C(17) C(22) 118.3(4) no
C(18) C(17) C(10) 120.2(4) no
C(22) C(17) C(10) 121.5(5) no
C(17) C(18) C(19) 120.4(5) no
C(20) C(19) C(18) 120.9(5) no
C(21) C(20) C(19) 119.0(5) no
C(20) C(21) C(22) 120.7(5) no
C(21) C(22) C(17) 120.7(5) no

loop_
_geom_bond_atom_site_label_1
_geom_bond_atom_site_label_2
_geom_bond_distance
_geom_bond_publ_flag
Mn(1) O(1) 1.890(3) yes
Mn(1) O(2) 1.888(3) yes
Mn(1) N(1) 1.947(4) yes
Mn(1) N(2) 1.961(4) yes
Mn(1) Cl(1) 2.415(2) yes
O(1) C(1) 1.299(5) yes
O(2) C(10) 1.295(5) yes
N(1) C(3) 1.309(5) yes
N(1) C(5) 1.468(6) yes
N(2) C(7) 1.306(6) yes
N(2) C(6) 1.476(6) yes
C(1) C(11) 1.485(6) yes
C(5) C(6) 1.486(7) yes
C(10) C(17) 1.484(6) yes
C(1) C(2) 1.362(6) no
C(2) C(3) 1.410(6) no
C(3) C(4) 1.499(6) no
C(7) C(9) 1.415(7) no
C(7) C(8) 1.503(7) no
C(9) C(10) 1.370(6) no
C(11) C(16) 1.381(6) no
C(11) C(12) 1.406(6) no
C(12) C(13) 1.376(7) no
C(13) C(14) 1.365(8) no
C(14) C(15) 1.381(7) no
C(15) C(16) 1.367(7) no
C(17) C(18) 1.378(7) no
C(17) C(22) 1.384(7) no
C(18) C(19) 1.379(7) no
C(19) C(20) 1.376(8) no
C(20) C(21) 1.359(9) no
C(21) C(22) 1.382(7) no
